data_7056503
loop_
_publ_author_name
'Li, Shaobin'
'Zhang, Li'
'Chai, Dong Feng'
'Pang, Haijun'
'Ma, Huiyuan'

_publ_section_title
;
 Self-assembly of polyoxometalate-based hybrid aggregates: from monomer to
 dimer via changing pH value of reaction systems
;
_journal_name_full 'New J. Chem.'
_journal_paper_doi 10.1039/C7NJ02475D
_journal_year 2017
_chemical_formula_moiety 'C24 H24 Cu N8 O126 P4 W36, 5(C12 H12 N4), 8H2O'
_chemical_formula_sum 'C84 H100 Cu N28 O134 P4 W36'
_chemical_formula_weight 10451.31
_chemical_name_common 3
_chemical_name_systematic 3
_space_group_IT_number 2
_symmetry_cell_setting triclinic
_symmetry_space_group_name_Hall '-P 1'
_symmetry_space_group_name_H-M 'P -1'
_atom_sites_solution_hydrogens geom
_atom_sites_solution_primary direct
_atom_sites_solution_secondary difmap
_audit_block_doi 10.5517/ccdc.csd.cc1pccv8
_audit_creation_method SHELXL-97
_audit_update_record
;
2017-07-04 deposited with the CCDC.
2017-08-08 downloaded from the CCDC.
;
_cell_angle_alpha 80.802(5)
_cell_angle_beta 87.439(5)
_cell_angle_gamma 70.886(5)
_cell_formula_units_Z 1
_cell_length_a 14.094(5)
_cell_length_b 15.243(5)
_cell_length_c 22.026(5)
_cell_measurement_reflns_used 6435
_cell_measurement_temperature 293(2)
_cell_measurement_theta_max 28.17
_cell_measurement_theta_min 2.43
_cell_volume 4413(2)
_computing_cell_refinement 'Bruker SMART'
_computing_data_collection 'Bruker SMART'
_computing_data_reduction 'Bruker SMART'
_computing_molecular_graphics 'Bruker SMART'
_computing_publication_material 'Bruker SMART'
_computing_structure_refinement 'SHELXL-97 (Sheldrick, 1997)'
_computing_structure_solution 'SHELXS-97 (Sheldrick, 1990)'
_diffrn_ambient_temperature 293(2)
_diffrn_measured_fraction_theta_full 0.992
_diffrn_measured_fraction_theta_max 0.992
_diffrn_measurement_device_type 'CCD area detector'
_diffrn_measurement_method 'phi and omega scans'
_diffrn_radiation_monochromator graphite
_diffrn_radiation_source 'fine-focus sealed tube'
_diffrn_radiation_type MoK\a
_diffrn_radiation_wavelength 0.71069
_diffrn_reflns_av_R_equivalents 0.0446
_diffrn_reflns_av_sigmaI/netI 0.0847
_diffrn_reflns_limit_h_max 15
_diffrn_reflns_limit_h_min -16
_diffrn_reflns_limit_k_max 18
_diffrn_reflns_limit_k_min -17
_diffrn_reflns_limit_l_max 26
_diffrn_reflns_limit_l_min -26
_diffrn_reflns_number 23048
_diffrn_reflns_theta_full 25.25
_diffrn_reflns_theta_max 25.25
_diffrn_reflns_theta_min 1.72
_exptl_absorpt_coefficient_mu 23.620
_exptl_absorpt_correction_T_max 0.006
_exptl_absorpt_correction_T_min 0.002
_exptl_absorpt_correction_type multi-scan
_exptl_absorpt_process_details '(SADABS; Sheldrick, 2003)'
_exptl_crystal_colour green
_exptl_crystal_density_diffrn 3.920
_exptl_crystal_density_method 'not measured'
_exptl_crystal_description block
_exptl_crystal_F_000 4591.0
_exptl_crystal_size_max 0.28
_exptl_crystal_size_mid 0.24
_exptl_crystal_size_min 0.22
_refine_diff_density_max 3.762
_refine_diff_density_min -5.911
_refine_diff_density_rms 0.532
_refine_ls_extinction_method none
_refine_ls_goodness_of_fit_ref 1.011
_refine_ls_hydrogen_treatment constr
_refine_ls_matrix_type full
_refine_ls_number_parameters 1312
_refine_ls_number_reflns 15865
_refine_ls_number_restraints 264
_refine_ls_restrained_S_all 1.003
_refine_ls_R_factor_all 0.0812
_refine_ls_R_factor_gt 0.0579
_refine_ls_shift/su_max 0.003
_refine_ls_shift/su_mean 0.000
_refine_ls_structure_factor_coef Fsqd
_refine_ls_weighting_details 'calc w=1/[\s^2^(Fo^2^)+(0.0952P)^2^+19.7399P] where P=(Fo^2^+2Fc^2^)/3'
_refine_ls_weighting_scheme calc
_refine_ls_wR_factor_gt 0.1471
_refine_ls_wR_factor_ref 0.1639
_reflns_number_gt 11778
_reflns_number_total 15999
_reflns_threshold_expression >2sigma(I)
_cod_data_source_file c7nj02475d2.cif
_cod_data_source_block compound3
_cod_depositor_comments
;
The following automatic conversions were performed:

'_symmetry_cell_setting' value 'Triclinic' changed to 'triclinic'
according to
/home/data/users/saulius/crontab/automatic-downloads/rss-feeds/RSC/lib/dictionaries/cif_core.dic
dictionary named 'cif_core.dic' version 2.4.2 from 2011-04-26.

Automatic conversion script
Id: cif_fix_values 4973 2017-02-22 13:04:09Z antanas 
;
_cod_original_sg_symbol_H-M P-1
_cod_original_formula_sum 'C84 H100 Cu N28 O134 P4 W36 '
_cod_database_code 7056503

loop_
_symmetry_equiv_pos_as_xyz
'x, y, z'
'-x, -y, -z'

loop_
_atom_site_label
_atom_site_type_symbol
_atom_site_fract_x
_atom_site_fract_y
_atom_site_fract_z
_atom_site_U_iso_or_equiv
_atom_site_adp_type
_atom_site_occupancy
_atom_site_symmetry_multiplicity
_atom_site_calc_flag
_atom_site_refinement_flags
Cu1 Cu 0.0000 1.0000 0.5000 0.0264(8) Uani 1 2 d S
P1 P 0.1936(3) 0.5374(3) 0.26704(18) 0.0069(9) Uani 1 1 d .
P2 P 0.1986(3) 0.7989(3) 0.24110(18) 0.0080(9) Uani 1 1 d .
W1 W 0.33094(6) 0.29892(6) 0.31351(3) 0.01873(18) Uani 1 1 d .
W2 W 0.15691(7) 0.35553(7) 0.19952(4) 0.0279(2) Uani 1 1 d .
W3 W 0.08339(6) 0.37614(6) 0.34434(4) 0.01999(19) Uani 1 1 d .
W4 W 0.12097(5) 0.56319(5) 0.41852(3) 0.01311(17) Uani 1 1 d .
W5 W 0.27842(6) 0.52055(6) 0.11559(3) 0.01609(18) Uani 1 1 d .
W6 W 0.45055(5) 0.46421(5) 0.22870(3) 0.01436(17) Uani 1 1 d .
W7 W 0.36892(5) 0.48676(5) 0.38816(3) 0.01302(17) Uani 1 1 d .
W8 W -0.06693(5) 0.62627(6) 0.29496(3) 0.01552(18) Uani 1 1 d .
W9 W 0.00931(6) 0.60393(6) 0.15048(3) 0.01942(19) Uani 1 1 d .
W10 W 0.45388(5) 0.71314(6) 0.20595(3) 0.01469(17) Uani 1 1 d .
W11 W 0.28571(6) 0.76864(6) 0.09133(3) 0.01596(18) Uani 1 1 d .
W12 W 0.37078(5) 0.73653(5) 0.36421(3) 0.01396(17) Uani 1 1 d .
W13 W 0.12408(5) 0.81171(5) 0.39427(3) 0.01298(17) Uani 1 1 d .
W14 W -0.06113(5) 0.87512(6) 0.26901(3) 0.01545(17) Uani 1 1 d .
W15 W 0.01546(6) 0.85127(6) 0.12452(3) 0.01866(18) Uani 1 1 d .
W16 W 0.16879(6) 1.00355(6) 0.13555(4) 0.0233(2) Uani 1 1 d .
W17 W 0.34111(6) 0.94926(6) 0.24954(4) 0.0227(2) Uani 1 1 d .
W18 W 0.09573(6) 1.02555(6) 0.28126(4) 0.0230(2) Uani 1 1 d .
O1 O 0.0180(10) 0.3187(9) 0.3907(6) 0.023(3) Uani 1 1 d U
O1W O -0.0634(11) 1.0780(11) 0.4202(6) 0.033(4) Uani 1 1 d .
O2 O 0.0824(10) 0.3296(10) 0.2694(5) 0.021(3) Uani 1 1 d .
O2W O 0.7712(16) 0.0726(16) 0.3692(9) 0.071(6) Uani 1 1 d .
O3 O 0.1403(12) 0.2864(11) 0.1522(7) 0.035(4) Uani 1 1 d .
O3W O 0.6618(15) 0.3071(14) 0.4621(8) 0.061(6) Uani 1 1 d .
O4 O 0.2149(9) 0.2860(9) 0.3573(5) 0.015(3) Uani 1 1 d U
O5 O 0.2767(9) 0.2704(8) 0.2419(5) 0.015(3) Uani 1 1 d .
O6 O 0.4194(10) 0.1928(9) 0.3366(5) 0.021(3) Uani 1 1 d .
O7 O 0.4066(9) 0.3576(8) 0.2585(5) 0.011(2) Uani 1 1 d U
O8 O 0.3474(9) 0.3741(8) 0.3695(5) 0.011(3) Uani 1 1 d .
O9 O 0.2442(9) 0.4138(9) 0.1506(5) 0.015(3) Uani 1 1 d U
O10 O 0.1924(9) 0.4348(8) 0.2765(5) 0.014(3) Uani 1 1 d .
O11 O 0.1166(9) 0.4465(9) 0.3990(5) 0.012(3) Uani 1 1 d .
O12 O -0.0155(9) 0.4903(9) 0.3137(5) 0.015(3) Uani 1 1 d .
O13 O -0.1834(9) 0.6411(10) 0.3251(6) 0.023(3) Uani 1 1 d .
O14 O 0.0668(10) 0.5591(9) 0.4899(5) 0.020(3) Uani 1 1 d .
O15 O 0.2598(9) 0.5012(8) 0.4450(5) 0.011(2) Uani 1 1 d U
O16 O 0.4665(10) 0.4320(10) 0.4394(6) 0.024(3) Uani 1 1 d .
O17 O 0.5751(10) 0.4031(9) 0.2287(6) 0.022(3) Uani 1 1 d .
O18 O 0.4340(9) 0.4881(9) 0.3111(5) 0.016(3) Uani 1 1 d .
O19 O 0.0096(9) 0.6202(8) 0.3663(5) 0.013(3) Uani 1 1 d .
O20 O -0.0919(9) 0.6196(9) 0.2112(5) 0.018(3) Uani 1 1 d U
O21 O 0.0549(9) 0.4722(10) 0.1760(6) 0.023(3) Uani 1 1 d .
O22 O 0.2184(8) 0.5571(8) 0.3301(5) 0.010(2) Uani 1 1 d U
O23 O 0.1411(9) 0.6819(8) 0.4154(5) 0.011(2) Uani 1 1 d U
O24 O 0.3605(9) 0.6128(9) 0.3881(5) 0.019(3) Uani 1 1 d .
O25 O 0.4561(10) 0.5874(9) 0.2037(6) 0.021(3) Uani 1 1 d .
O26 O -0.0767(9) 0.7547(9) 0.2726(5) 0.016(3) Uani 1 1 d .
O27 O 0.3051(9) 0.6380(10) 0.1018(5) 0.018(3) Uani 1 1 d .
O28 O -0.0086(9) 0.7356(10) 0.1417(6) 0.021(3) Uani 1 1 d .
O29 O -0.0599(10) 0.6081(10) 0.0869(6) 0.028(3) Uani 1 1 d .
O30 O 0.1418(10) 0.5885(9) 0.1156(6) 0.020(3) Uani 1 1 d .
O31 O 0.0892(9) 0.6001(8) 0.2431(5) 0.012(2) Uani 1 1 d U
O32 O 0.2756(8) 0.5422(9) 0.2190(5) 0.012(3) Uani 1 1 d .
O33 O 0.4121(9) 0.4621(8) 0.1465(5) 0.014(3) Uani 1 1 d U
O34 O 0.0127(9) 0.8233(9) 0.3452(5) 0.016(3) Uani 1 1 d .
O35 O 0.0660(10) 0.8496(9) 0.4585(6) 0.024(3) Uani 1 1 d .
O36 O -0.1778(10) 0.9325(9) 0.2942(6) 0.024(3) Uani 1 1 d .
O37 O 0.2955(10) 0.4987(9) 0.0414(5) 0.022(3) Uani 1 1 d .
O38 O -0.0836(10) 0.9011(10) 0.1825(6) 0.022(3) Uani 1 1 d .
O39 O 0.0935(9) 0.8016(9) 0.2243(5) 0.013(3) Uani 1 1 d .
O40 O 0.2228(9) 0.7599(8) 0.3095(5) 0.011(2) Uani 1 1 d .
O41 O 0.2811(9) 0.7430(9) 0.1993(5) 0.013(3) Uani 1 1 d .
O42 O 0.1450(9) 0.7905(9) 0.0956(5) 0.018(3) Uani 1 1 d .
O43 O 0.3029(10) 0.7879(10) 0.0130(6) 0.026(3) Uani 1 1 d .
O44 O 0.4196(9) 0.7430(9) 0.1193(5) 0.016(3) Uani 1 1 d U
O45 O 0.2552(10) 0.8951(9) 0.1035(5) 0.021(3) Uani 1 1 d .
O46 O 0.4144(9) 0.8438(9) 0.2116(5) 0.018(3) Uani 1 1 d .
O47 O 0.0643(9) 0.9557(9) 0.1286(5) 0.018(3) Uani 1 1 d U
O48 O 0.2016(9) 0.9045(9) 0.2309(5) 0.016(3) Uani 1 1 d U
O49 O 0.3538(9) 0.8605(9) 0.3216(5) 0.014(3) Uani 1 1 d .
O50 O -0.0080(9) 0.9757(9) 0.2650(5) 0.018(3) Uani 1 1 d .
O51 O 0.1240(8) 0.9300(8) 0.3505(5) 0.010(2) Uani 1 1 d .
O52 O 0.2633(9) 0.7815(9) 0.4181(5) 0.015(3) Uani 1 1 d .
O53 O 0.4692(10) 0.7256(10) 0.4097(6) 0.022(3) Uani 1 1 d .
O54 O 0.4353(9) 0.6922(8) 0.2907(5) 0.014(3) Uani 1 1 d .
O55 O 0.4301(10) 1.0003(10) 0.2575(6) 0.024(3) Uani 1 1 d .
O56 O 0.2874(9) 1.0145(8) 0.1704(5) 0.015(3) Uani 1 1 d .
O57 O 0.1541(11) 1.0894(10) 0.0738(6) 0.029(3) Uani 1 1 d .
O58 O -0.0481(10) 0.8934(10) 0.0560(6) 0.026(3) Uani 1 1 d .
O59 O 0.2287(9) 1.0295(9) 0.2863(5) 0.015(3) Uani 1 1 d U
O60 O 0.0266(11) 1.1232(10) 0.3123(6) 0.027(3) Uani 1 1 d .
O61 O 0.0934(9) 1.0754(9) 0.1977(5) 0.017(3) Uani 1 1 d U
O62 O 0.5800(9) 0.6921(9) 0.2007(5) 0.015(3) Uani 1 1 d U
N1 N 0.1262(11) 1.0248(11) 0.4751(7) 0.021(4) Uani 1 1 d .
N2 N 0.2902(12) 0.9976(12) 0.4584(8) 0.024(4) Uani 1 1 d .
N3 N 0.7032(11) 0.7975(11) 0.4599(7) 0.017(3) Uani 1 1 d .
N4 N 0.8613(16) 0.7625(15) 0.4375(10) 0.050(6) Uani 1 1 d .
N5 N 0.6738(13) 1.0629(13) 0.1901(9) 0.032(4) Uani 1 1 d .
N6 N 0.683(2) 1.1890(18) 0.2207(12) 0.067(7) Uani 1 1 d .
N7 N 0.7254(12) 0.7664(12) 0.0569(7) 0.022(4) Uani 1 1 d .
N8 N 0.755(2) 0.6793(17) -0.0188(11) 0.065(7) Uani 1 1 d .
N9 N 0.7439(13) 0.4610(12) 0.3389(8) 0.025(4) Uani 1 1 d .
N10 N 0.7292(15) 0.4884(14) 0.4312(7) 0.036(5) Uani 1 1 d .
N11 N 0.8941(16) 0.3322(16) 0.1167(9) 0.047(5) Uani 1 1 d U
N12 N 0.963(2) 0.242(2) 0.0482(12) 0.075(8) Uani 1 1 d U
N13 N 0.4639(11) 0.1395(11) 0.0760(7) 0.017(3) Uani 1 1 d U
N14 N 0.4704(15) 0.2602(15) 0.1164(9) 0.044(5) Uani 1 1 d U
C1 C 0.7745(19) 0.7551(17) 0.0006(9) 0.036(6) Uani 1 1 d .
H1 H 0.8121 0.7906 -0.0197 0.043 Uiso 1 1 calc R
C2 C 0.7711(17) 0.8282(16) 0.4293(11) 0.036(6) Uani 1 1 d .
H2 H 0.7582 0.8871 0.4055 0.043 Uiso 1 1 calc R
C3 C 0.8500(17) 0.6925(16) 0.4816(9) 0.031(5) Uani 1 1 d U
H3 H 0.9009 0.6403 0.5002 0.038 Uiso 1 1 calc R
C4 C 0.7511(18) 0.7136(18) 0.4927(11) 0.041(6) Uani 1 1 d U
H4 H 0.7210 0.6763 0.5188 0.049 Uiso 1 1 calc R
C5 C 0.5970(15) 0.8486(15) 0.4614(9) 0.021(4) Uani 1 1 d .
C6 C 0.5525(15) 0.9167(16) 0.4095(9) 0.029(5) Uani 1 1 d .
H6 H 0.5917 0.9289 0.3762 0.035 Uiso 1 1 calc R
C7 C 0.4514(15) 0.9638(15) 0.4092(9) 0.025(5) Uani 1 1 d .
H7 H 0.4216 1.0086 0.3758 0.030 Uiso 1 1 calc R
C8 C 0.3937(14) 0.9449(13) 0.4585(8) 0.018(4) Uani 1 1 d .
C9 C 0.4412(16) 0.8803(14) 0.5090(9) 0.026(5) Uani 1 1 d .
H9 H 0.4028 0.8684 0.5428 0.031 Uiso 1 1 calc R
C10 C 0.5385(14) 0.8355(14) 0.5106(9) 0.021(4) Uani 1 1 d U
H10 H 0.5676 0.7944 0.5457 0.025 Uiso 1 1 calc R
C11 C 0.2400(19) 1.0858(16) 0.4304(11) 0.037(6) Uani 1 1 d .
H11 H 0.2683 1.1269 0.4068 0.045 Uiso 1 1 calc R
C12 C 0.1406(18) 1.1033(18) 0.4430(10) 0.037(6) Uani 1 1 d .
H12 H 0.0903 1.1603 0.4314 0.044 Uiso 1 1 calc R
C13 C 0.2192(14) 0.9593(14) 0.4850(8) 0.017(4) Uani 1 1 d U
H13 H 0.2327 0.8986 0.5063 0.021 Uiso 1 1 calc R
C14 C 0.6512(16) 0.5183(15) 0.3438(9) 0.026(5) Uani 1 1 d U
H14 H 0.6030 0.5418 0.3126 0.031 Uiso 1 1 calc R
C15 C 0.6395(16) 0.5362(16) 0.4016(9) 0.030(5) Uani 1 1 d .
H15 H 0.5817 0.5738 0.4185 0.036 Uiso 1 1 calc R
C16 C 0.7915(16) 0.4440(14) 0.3921(9) 0.027(5) Uani 1 1 d .
H16 H 0.8579 0.4068 0.4001 0.032 Uiso 1 1 calc R
C17 C 0.7859(14) 0.4282(14) 0.2817(8) 0.016(4) Uani 1 1 d U
C18 C 0.7666(17) 0.4903(18) 0.2287(10) 0.034(5) Uani 1 1 d .
H18 H 0.7295 0.5532 0.2289 0.041 Uiso 1 1 calc R
C19 C 0.8443(15) 0.3368(15) 0.2829(9) 0.026(5) Uani 1 1 d U
H19 H 0.8581 0.2962 0.3200 0.031 Uiso 1 1 calc R
C20 C 0.8825(16) 0.3049(17) 0.2291(9) 0.031(5) Uani 1 1 d U
H20 H 0.9238 0.2431 0.2295 0.037 Uiso 1 1 calc R
C21 C 0.8034(18) 0.4578(15) 0.1740(10) 0.035(6) Uani 1 1 d .
H21 H 0.7901 0.4985 0.1368 0.042 Uiso 1 1 calc R
C22 C 0.8590(15) 0.3656(17) 0.1752(10) 0.031(5) Uani 1 1 d .
C23 C 0.951(3) 0.252(2) 0.1062(13) 0.065(9) Uani 1 1 d .
H23 H 0.9807 0.2034 0.1377 0.078 Uiso 1 1 calc R
C24 C 0.893(4) 0.304(3) 0.020(2) 0.035(11) Uani 0.50 1 d PU
C25 C 0.6973(14) 0.6500(14) 0.0264(8) 0.021(4) Uani 1 1 d U
H25 H 0.6732 0.6000 0.0262 0.025 Uiso 1 1 calc R
C26 C 0.6806(15) 0.7030(15) 0.0701(8) 0.025(5) Uani 1 1 d .
H26 H 0.6426 0.6962 0.1051 0.030 Uiso 1 1 calc R
C27 C 0.7026(15) 0.8256(15) 0.1543(9) 0.025(5) Uani 1 1 d U
H27 H 0.7043 0.7667 0.1744 0.031 Uiso 1 1 calc R
C28 C 0.7187(15) 0.8426(15) 0.0918(9) 0.023(4) Uani 1 1 d U
C29 C 0.7257(14) 0.9242(14) 0.0622(9) 0.022(4) Uani 1 1 d .
H29 H 0.7377 0.9318 0.0201 0.027 Uiso 1 1 calc R
C30 C 0.7150(14) 0.9961(15) 0.0947(9) 0.024(5) Uani 1 1 d .
H30 H 0.7252 1.0515 0.0760 0.029 Uiso 1 1 calc R
C31 C 0.6886(14) 0.9851(14) 0.1565(8) 0.019(4) Uani 1 1 d U
C32 C 0.6838(15) 0.9019(14) 0.1849(8) 0.022(4) Uani 1 1 d .
H32 H 0.6674 0.8954 0.2264 0.027 Uiso 1 1 calc R
C33 C 0.6021(15) 1.0860(15) 0.2335(10) 0.028(5) Uani 1 1 d .
H33 H 0.5568 1.0547 0.2475 0.034 Uiso 1 1 calc R
C34 C 0.6101(18) 1.1640(17) 0.2523(10) 0.036(5) Uani 1 1 d U
H34 H 0.5709 1.1951 0.2823 0.043 Uiso 1 1 calc R
C35 C 0.7228(17) 1.1282(17) 0.1827(13) 0.043(6) Uani 1 1 d .
H35 H 0.7750 1.1294 0.1555 0.051 Uiso 1 1 calc R
C36 C 0.4038(13) 0.2210(13) 0.1481(8) 0.015(4) Uani 1 1 d U
H36 H 0.3660 0.2429 0.1815 0.018 Uiso 1 1 calc R
C37 C 0.4016(15) 0.1478(14) 0.1240(10) 0.025(5) Uani 1 1 d .
H37 H 0.3636 0.1090 0.1379 0.031 Uiso 1 1 calc R
C38 C 0.5077(15) 0.2054(14) 0.0709(9) 0.026(5) Uani 1 1 d .
H38 H 0.5552 0.2132 0.0417 0.032 Uiso 1 1 calc R
C39 C 0.5156(13) 0.0846(13) -0.0241(8) 0.015(4) Uani 1 1 d U
H39 H 0.5263 0.1410 -0.0398 0.018 Uiso 1 1 calc R
C40 C 0.4789(14) 0.0684(13) 0.0382(8) 0.016(4) Uani 1 1 d U
C41 C 0.4669(13) -0.0158(13) 0.0581(8) 0.016(4) Uani 1 1 d U
H41 H 0.4448 -0.0266 0.0981 0.020 Uiso 1 1 calc R
O4W O 0.6344(18) 0.2609(14) 0.3488(9) 0.073(6) Uani 1 1 d .
C42 C 0.942(3) 0.397(3) 0.0707(19) 0.032(10) Uani 0.50 1 d PU
O5W O 0.571(2) 0.547(2) 0.0709(12) 0.122(12) Uani 1 1 d .
C44 C 0.840(4) 0.364(4) 0.066(2) 0.040(11) Uani 0.50 1 d PU
C43 C 0.976(5) 0.351(4) 0.023(2) 0.053(15) Uani 0.50 1 d P

loop_
_atom_site_aniso_label
_atom_site_aniso_U_11
_atom_site_aniso_U_22
_atom_site_aniso_U_33
_atom_site_aniso_U_23
_atom_site_aniso_U_13
_atom_site_aniso_U_12
Cu1 0.023(2) 0.024(2) 0.032(2) -0.0044(16) -0.0026(15) -0.0065(17)
P1 0.009(2) 0.007(2) 0.006(2) 0.0003(17) -0.0004(16) -0.0047(19)
P2 0.010(2) 0.009(2) 0.006(2) -0.0002(17) 0.0008(16) -0.005(2)
W1 0.0207(4) 0.0133(4) 0.0218(4) -0.0029(3) 0.0009(3) -0.0050(4)
W2 0.0329(5) 0.0283(5) 0.0285(5) -0.0090(4) -0.0001(4) -0.0159(4)
W3 0.0214(4) 0.0170(4) 0.0236(4) -0.0026(3) 0.0034(3) -0.0098(4)
W4 0.0144(4) 0.0136(4) 0.0109(3) -0.0013(3) 0.0001(3) -0.0041(3)
W5 0.0211(4) 0.0178(4) 0.0123(4) -0.0063(3) 0.0026(3) -0.0089(4)
W6 0.0130(4) 0.0139(4) 0.0166(4) -0.0045(3) 0.0029(3) -0.0043(3)
W7 0.0119(4) 0.0141(4) 0.0124(3) -0.0018(3) -0.0023(3) -0.0031(3)
W8 0.0109(4) 0.0180(4) 0.0183(4) -0.0017(3) -0.0021(3) -0.0059(3)
W9 0.0178(4) 0.0269(5) 0.0154(4) -0.0022(3) -0.0066(3) -0.0093(4)
W10 0.0125(4) 0.0174(4) 0.0161(4) -0.0049(3) 0.0029(3) -0.0068(3)
W11 0.0188(4) 0.0193(4) 0.0124(4) -0.0034(3) 0.0026(3) -0.0095(4)
W12 0.0129(4) 0.0158(4) 0.0144(4) -0.0045(3) -0.0013(3) -0.0050(3)
W13 0.0135(4) 0.0131(4) 0.0120(4) -0.0032(3) 0.0009(3) -0.0035(3)
W14 0.0114(4) 0.0154(4) 0.0167(4) 0.0001(3) -0.0017(3) -0.0014(3)
W15 0.0160(4) 0.0241(5) 0.0139(4) 0.0002(3) -0.0047(3) -0.0047(4)
W16 0.0302(5) 0.0186(5) 0.0208(4) 0.0013(3) 0.0005(3) -0.0097(4)
W17 0.0258(5) 0.0194(5) 0.0269(4) -0.0031(3) 0.0015(3) -0.0129(4)
W18 0.0285(5) 0.0144(4) 0.0253(4) -0.0031(3) 0.0038(3) -0.0065(4)
O1 0.028(6) 0.018(6) 0.018(6) -0.001(5) 0.013(5) -0.004(5)
O1W 0.029(9) 0.050(11) 0.017(7) -0.006(7) -0.001(6) -0.006(8)
O2 0.030(8) 0.021(8) 0.019(7) -0.012(6) 0.014(6) -0.015(7)
O2W 0.070(15) 0.081(17) 0.051(12) -0.009(11) -0.020(10) -0.007(13)
O3 0.040(10) 0.031(9) 0.038(9) -0.021(7) 0.001(7) -0.009(8)
O3W 0.061(14) 0.068(15) 0.050(11) -0.031(10) -0.006(9) -0.003(11)
O4 0.015(3) 0.015(3) 0.015(3) -0.0022(11) 0.0002(10) -0.0054(13)
O5 0.018(7) 0.007(7) 0.019(7) -0.006(5) 0.000(5) 0.000(6)
O6 0.025(8) 0.015(7) 0.017(7) 0.004(5) -0.004(5) -0.002(6)
O7 0.011(3) 0.011(3) 0.011(3) -0.0015(11) 0.0003(10) -0.0041(13)
O8 0.011(6) 0.014(7) 0.006(6) 0.005(5) -0.004(4) -0.002(5)
O9 0.012(6) 0.018(6) 0.018(5) 0.000(5) 0.003(4) -0.011(5)
O10 0.013(7) 0.009(7) 0.019(6) 0.001(5) -0.006(5) -0.003(6)
O11 0.011(6) 0.018(7) 0.008(6) -0.007(5) 0.003(4) -0.003(6)
O12 0.010(6) 0.018(7) 0.014(6) 0.001(5) 0.002(5) -0.004(6)
O13 0.014(7) 0.021(8) 0.032(8) -0.002(6) 0.001(6) -0.005(6)
O14 0.025(8) 0.017(8) 0.017(7) 0.002(6) -0.003(5) -0.007(6)
O15 0.012(3) 0.011(3) 0.011(3) -0.0020(11) -0.0001(10) -0.0036(13)
O16 0.028(8) 0.019(8) 0.024(7) -0.002(6) -0.014(6) -0.003(7)
O17 0.016(7) 0.013(7) 0.038(8) -0.005(6) 0.007(6) -0.007(6)
O18 0.019(7) 0.015(7) 0.016(6) -0.004(5) 0.004(5) -0.011(6)
O19 0.015(7) 0.011(7) 0.012(6) -0.001(5) -0.005(5) -0.001(6)
O20 0.018(3) 0.018(3) 0.018(3) -0.0029(11) -0.0005(10) -0.0060(13)
O21 0.012(7) 0.025(8) 0.032(8) 0.005(6) -0.013(6) -0.008(6)
O22 0.009(3) 0.010(3) 0.010(3) -0.0016(11) 0.0003(10) -0.0028(12)
O23 0.011(3) 0.011(3) 0.011(3) -0.0021(11) -0.0001(10) -0.0034(13)
O24 0.022(8) 0.025(8) 0.011(6) -0.010(6) 0.002(5) -0.008(6)
O25 0.030(8) 0.015(7) 0.021(7) -0.007(6) 0.007(6) -0.009(6)
O26 0.014(7) 0.013(7) 0.021(7) -0.007(5) 0.000(5) -0.003(6)
O27 0.012(7) 0.028(8) 0.017(6) -0.010(6) 0.004(5) -0.008(6)
O28 0.017(7) 0.022(8) 0.024(7) 0.001(6) 0.002(5) -0.007(6)
O29 0.026(8) 0.028(9) 0.035(8) -0.005(7) -0.011(6) -0.012(7)
O30 0.026(8) 0.016(7) 0.021(7) -0.009(6) -0.005(6) -0.007(6)
O31 0.012(3) 0.012(3) 0.012(3) -0.0018(11) -0.0002(10) -0.0041(13)
O32 0.006(6) 0.013(7) 0.018(6) 0.000(5) 0.001(5) -0.005(5)
O33 0.019(6) 0.006(6) 0.015(5) -0.004(4) 0.005(4) -0.003(5)
O34 0.013(7) 0.022(8) 0.013(6) -0.002(5) 0.001(5) -0.007(6)
O35 0.035(9) 0.017(8) 0.022(7) -0.008(6) -0.001(6) -0.011(7)
O36 0.021(8) 0.013(7) 0.037(8) -0.003(6) -0.003(6) -0.005(6)
O37 0.039(9) 0.019(8) 0.016(7) -0.008(6) 0.007(6) -0.020(7)
O38 0.017(7) 0.027(8) 0.021(7) 0.004(6) -0.009(5) -0.010(6)
O39 0.012(7) 0.016(7) 0.012(6) -0.003(5) 0.000(5) -0.007(6)
O40 0.015(7) 0.007(6) 0.008(6) 0.003(5) 0.003(5) -0.003(5)
O41 0.010(6) 0.015(7) 0.009(6) 0.001(5) 0.006(5) -0.001(5)
O42 0.016(7) 0.025(8) 0.013(6) -0.001(5) -0.001(5) -0.009(6)
O43 0.022(8) 0.031(9) 0.023(7) -0.005(6) 0.008(6) -0.008(7)
O44 0.016(6) 0.023(6) 0.011(5) -0.007(5) 0.008(4) -0.010(5)
O45 0.038(9) 0.018(8) 0.007(6) 0.003(5) 0.001(5) -0.012(7)
O46 0.023(7) 0.029(8) 0.008(6) -0.004(5) 0.004(5) -0.018(7)
O47 0.015(6) 0.015(6) 0.018(6) 0.006(5) -0.005(5) 0.000(5)
O48 0.016(3) 0.016(3) 0.016(3) -0.0021(11) 0.0002(10) -0.0049(13)
O49 0.015(7) 0.018(7) 0.008(6) -0.005(5) -0.001(5) -0.002(6)
O50 0.013(7) 0.018(7) 0.018(7) 0.004(5) -0.002(5) 0.000(6)
O51 0.011(6) 0.012(7) 0.008(6) 0.003(5) 0.001(4) -0.007(5)
O52 0.015(7) 0.023(8) 0.010(6) -0.011(5) 0.002(5) -0.006(6)
O53 0.019(8) 0.025(8) 0.024(7) -0.005(6) -0.007(5) -0.010(6)
O54 0.023(7) 0.009(7) 0.015(6) -0.006(5) 0.001(5) -0.010(6)
O55 0.027(8) 0.027(8) 0.024(7) 0.001(6) 0.001(6) -0.020(7)
O56 0.023(7) 0.008(7) 0.017(6) 0.002(5) 0.004(5) -0.009(6)
O57 0.038(9) 0.023(8) 0.022(7) -0.002(6) 0.009(6) -0.006(7)
O58 0.020(8) 0.040(9) 0.015(7) 0.004(6) -0.011(5) -0.007(7)
O59 0.015(3) 0.015(3) 0.015(3) -0.0023(11) 0.0006(10) -0.0049(13)
O60 0.044(9) 0.019(8) 0.018(7) -0.001(6) 0.009(6) -0.015(7)
O61 0.017(3) 0.017(3) 0.017(3) -0.0024(11) 0.0004(10) -0.0055(13)
O62 0.014(3) 0.015(3) 0.015(3) -0.0023(11) 0.0002(10) -0.0051(13)
N1 0.008(8) 0.016(9) 0.037(10) -0.010(8) 0.000(7) 0.002(7)
N2 0.014(9) 0.016(9) 0.036(10) -0.003(8) -0.006(7) 0.004(7)
N3 0.009(8) 0.016(9) 0.027(9) -0.010(7) 0.003(6) -0.006(7)
N4 0.046(14) 0.032(13) 0.070(15) 0.002(11) 0.020(11) -0.015(11)
N5 0.023(10) 0.018(10) 0.051(12) -0.008(9) -0.004(8) -0.002(8)
N6 0.08(2) 0.055(17) 0.078(18) -0.026(14) -0.006(14) -0.030(16)
N7 0.017(9) 0.030(10) 0.026(9) -0.016(8) 0.002(7) -0.011(8)
N8 0.072(18) 0.040(15) 0.054(15) -0.002(12) -0.004(13) 0.019(13)
N9 0.023(10) 0.025(10) 0.032(10) -0.022(8) 0.007(7) -0.008(8)
N10 0.050(13) 0.042(13) 0.011(8) -0.002(8) -0.001(8) -0.010(11)
N11 0.045(9) 0.050(9) 0.029(8) -0.012(7) -0.009(7) 0.009(7)
N12 0.078(11) 0.078(11) 0.067(10) -0.032(9) -0.002(8) -0.013(8)
N13 0.017(7) 0.013(7) 0.018(6) -0.008(5) 0.003(5) 0.001(6)
N14 0.041(9) 0.042(9) 0.049(9) -0.019(7) 0.014(7) -0.012(7)
C1 0.060(17) 0.033(14) 0.021(11) -0.001(10) 0.013(10) -0.025(13)
C2 0.025(13) 0.018(12) 0.061(16) -0.001(11) 0.005(11) -0.007(11)
C3 0.031(5) 0.031(5) 0.032(5) -0.0048(13) 0.0001(10) -0.0102(19)
C4 0.043(9) 0.039(10) 0.049(10) -0.008(8) 0.003(7) -0.023(8)
C5 0.019(11) 0.023(12) 0.027(10) -0.013(9) 0.007(8) -0.013(9)
C6 0.026(12) 0.037(14) 0.017(10) 0.009(9) 0.002(8) -0.008(11)
C7 0.021(12) 0.025(12) 0.030(11) 0.003(9) -0.006(8) -0.010(10)
C8 0.021(11) 0.014(10) 0.013(9) -0.002(8) -0.011(7) 0.002(9)
C9 0.037(13) 0.014(11) 0.025(11) 0.002(8) 0.012(9) -0.010(10)
C10 0.012(7) 0.018(8) 0.024(8) 0.007(6) -0.002(6) 0.001(6)
C11 0.052(16) 0.021(13) 0.046(14) -0.004(11) 0.012(12) -0.024(12)
C12 0.034(14) 0.041(15) 0.028(12) 0.005(11) -0.015(10) -0.006(12)
C13 0.017(4) 0.017(4) 0.017(4) -0.0024(12) 0.0003(10) -0.0057(16)
C14 0.025(5) 0.026(5) 0.025(5) -0.0038(12) 0.0001(10) -0.0082(18)
C15 0.027(12) 0.033(14) 0.023(11) -0.010(10) 0.002(9) 0.001(10)
C16 0.020(11) 0.016(11) 0.034(12) -0.004(9) -0.013(9) 0.009(9)
C17 0.020(8) 0.022(8) 0.012(7) -0.009(6) -0.004(6) -0.009(6)
C18 0.040(14) 0.036(14) 0.033(12) 0.000(10) -0.010(10) -0.021(12)
C19 0.026(5) 0.026(5) 0.026(5) -0.0042(12) -0.0002(10) -0.0083(18)
C20 0.031(5) 0.031(5) 0.031(5) -0.0048(13) 0.0000(10) -0.0099(19)
C21 0.045(15) 0.015(12) 0.031(12) 0.000(9) 0.012(10) 0.007(11)
C22 0.008(10) 0.047(16) 0.032(12) -0.003(10) -0.001(8) -0.002(10)
C23 0.12(3) 0.032(17) 0.047(17) -0.005(13) 0.006(17) -0.033(19)
C24 0.036(13) 0.036(14) 0.028(13) 0.000(9) 0.002(9) -0.007(10)
C25 0.022(5) 0.021(5) 0.021(5) -0.004(2) 0.000(2) -0.008(2)
C26 0.026(12) 0.026(12) 0.016(10) 0.004(8) 0.011(8) -0.004(10)
C27 0.025(5) 0.025(5) 0.026(5) -0.0038(12) 0.0003(10) -0.0085(18)
C28 0.023(4) 0.023(4) 0.023(4) -0.0036(12) 0.0000(10) -0.0074(17)
C29 0.024(11) 0.027(12) 0.018(10) 0.001(8) 0.001(8) -0.013(10)
C30 0.014(10) 0.025(12) 0.031(11) 0.004(9) -0.001(8) -0.005(9)
C31 0.019(4) 0.020(4) 0.020(4) -0.0031(12) -0.0002(10) -0.0066(16)
C32 0.027(12) 0.018(11) 0.016(10) 0.003(8) 0.007(8) -0.002(9)
C33 0.019(12) 0.020(12) 0.045(13) -0.017(10) 0.007(9) -0.001(10)
C34 0.036(5) 0.035(5) 0.036(5) -0.0056(13) 0.0003(10) -0.011(2)
C35 0.020(13) 0.037(15) 0.077(18) -0.022(14) -0.004(11) -0.010(12)
C36 0.015(4) 0.015(4) 0.015(4) -0.0024(12) 0.0006(10) -0.0046(16)
C37 0.018(11) 0.009(10) 0.045(13) 0.002(9) 0.005(9) -0.002(9)
C38 0.026(12) 0.021(12) 0.035(12) -0.009(9) 0.017(9) -0.012(10)
C39 0.015(4) 0.015(4) 0.015(4) -0.0022(12) 0.0002(10) -0.0050(16)
C40 0.015(4) 0.015(4) 0.016(4) -0.0025(12) 0.0002(10) -0.0050(16)
C41 0.016(4) 0.017(4) 0.017(4) -0.0025(12) 0.0001(10) -0.0054(16)
O4W 0.112(19) 0.045(13) 0.058(13) -0.017(10) -0.012(12) -0.015(13)
C42 0.032(13) 0.031(13) 0.029(13) 0.000(9) 0.001(9) -0.006(9)
O5W 0.16(3) 0.15(3) 0.11(2) -0.051(19) 0.08(2) -0.12(3)
C44 0.040(11) 0.040(11) 0.040(11) -0.006(3) 0.000(2) -0.013(4)
C43 0.08(4) 0.04(3) 0.02(2) 0.00(2) 0.02(3) -0.01(3)

loop_
_atom_type_symbol
_atom_type_description
_atom_type_scat_dispersion_real
_atom_type_scat_dispersion_imag
_atom_type_scat_source
C C 0.0033 0.0016 'International Tables Vol C Tables 4.2.6.8 and 6.1.1.4'
H H 0.0000 0.0000 'International Tables Vol C Tables 4.2.6.8 and 6.1.1.4'
N N 0.0061 0.0033 'International Tables Vol C Tables 4.2.6.8 and 6.1.1.4'
O O 0.0106 0.0060 'International Tables Vol C Tables 4.2.6.8 and 6.1.1.4'
P P 0.1023 0.0942 'International Tables Vol C Tables 4.2.6.8 and 6.1.1.4'
Cu Cu 0.3201 1.2651 'International Tables Vol C Tables 4.2.6.8 and 6.1.1.4'
W W -0.8490 6.8722 'International Tables Vol C Tables 4.2.6.8 and 6.1.1.4'

loop_
_geom_angle_atom_site_label_1
_geom_angle_atom_site_label_2
_geom_angle_atom_site_label_3
_geom_angle
_geom_angle_site_symmetry_1
_geom_angle_site_symmetry_3
N1 Cu1 N1 180.0(9) . 2_576
N1 Cu1 O1W 88.9(6) . .
N1 Cu1 O1W 91.1(6) 2_576 .
N1 Cu1 O1W 91.1(6) . 2_576
N1 Cu1 O1W 88.9(6) 2_576 2_576
O1W Cu1 O1W 180.0(4) . 2_576
O31 P1 O32 111.6(7) . .
O31 P1 O22 112.6(7) . .
O32 P1 O22 112.1(6) . .
O31 P1 O10 106.7(6) . .
O32 P1 O10 106.3(7) . .
O22 P1 O10 107.1(6) . .
O39 P2 O40 111.3(6) . .
O39 P2 O41 112.2(7) . .
O40 P2 O41 111.0(7) . .
O39 P2 O48 108.5(7) . .
O40 P2 O48 106.6(6) . .
O41 P2 O48 107.1(6) . .
O6 W1 O8 103.4(5) . .
O6 W1 O7 100.6(6) . .
O8 W1 O7 86.0(5) . .
O6 W1 O4 102.3(6) . .
O8 W1 O4 89.8(5) . .
O7 W1 O4 157.1(5) . .
O6 W1 O5 99.6(6) . .
O8 W1 O5 156.8(5) . .
O7 W1 O5 87.6(5) . .
O4 W1 O5 87.5(5) . .
O6 W1 O10 171.5(5) . .
O8 W1 O10 83.8(5) . .
O7 W1 O10 84.2(5) . .
O4 W1 O10 73.0(5) . .
O5 W1 O10 73.4(5) . .
O3 W2 O2 103.1(6) . .
O3 W2 O21 104.2(7) . .
O2 W2 O21 90.3(6) . .
O3 W2 O5 99.2(7) . .
O2 W2 O5 88.4(6) . .
O21 W2 O5 156.3(5) . .
O3 W2 O9 100.8(6) . .
O2 W2 O9 156.1(5) . .
O21 W2 O9 84.9(5) . .
O5 W2 O9 86.7(5) . .
O3 W2 O10 172.1(6) . .
O2 W2 O10 73.6(5) . .
O21 W2 O10 83.2(5) . .
O5 W2 O10 73.7(4) . .
O9 W2 O10 82.6(4) . .
O1 W3 O12 103.0(6) . .
O1 W3 O11 101.3(6) . .
O12 W3 O11 85.0(5) . .
O1 W3 O2 101.8(6) . .
O12 W3 O2 91.0(6) . .
O11 W3 O2 156.9(5) . .
O1 W3 O4 99.4(6) . .
O12 W3 O4 157.6(5) . .
O11 W3 O4 88.9(5) . .
O2 W3 O4 86.1(5) . .
O1 W3 O10 171.4(5) . .
O12 W3 O10 84.5(4) . .
O11 W3 O10 83.3(4) . .
O2 W3 O10 73.6(4) . .
O4 W3 O10 73.3(4) . .
O14 W4 O19 102.4(6) . .
O14 W4 O23 97.3(5) . .
O19 W4 O23 89.9(5) . .
O14 W4 O11 98.8(5) . .
O19 W4 O11 86.1(5) . .
O23 W4 O11 163.8(5) . .
O14 W4 O15 97.7(5) . .
O19 W4 O15 159.9(5) . .
O23 W4 O15 89.1(5) . .
O11 W4 O15 89.3(5) . .
O14 W4 O22 170.9(5) . .
O19 W4 O22 86.7(4) . .
O23 W4 O22 82.6(4) . .
O11 W4 O22 81.5(4) . .
O15 W4 O22 73.2(4) . .
O37 W5 O30 101.7(6) . .
O37 W5 O9 98.6(5) . .
O30 W5 O9 87.3(5) . .
O37 W5 O33 100.1(6) . .
O30 W5 O33 158.2(5) . .
O9 W5 O33 90.5(5) . .
O37 W5 O27 96.8(5) . .
O30 W5 O27 88.3(5) . .
O9 W5 O27 164.5(5) . .
O33 W5 O27 88.1(5) . .
O37 W5 O32 173.2(6) . .
O30 W5 O32 85.1(5) . .
O9 W5 O32 82.2(4) . .
O33 W5 O32 73.1(4) . .
O27 W5 O32 82.7(4) . .
O17 W6 O25 99.3(6) . .
O17 W6 O18 100.7(6) . .
O25 W6 O18 89.1(5) . .
O17 W6 O33 101.5(6) . .
O25 W6 O33 89.6(5) . .
O18 W6 O33 157.8(5) . .
O17 W6 O7 96.4(5) . .
O25 W6 O7 164.1(5) . .
O18 W6 O7 85.3(5) . .
O33 W6 O7 90.0(5) . .
O17 W6 O32 173.7(5) . .
O25 W6 O32 82.8(5) . .
O18 W6 O32 85.3(5) . .
O33 W6 O32 72.6(4) . .
O7 W6 O32 82.0(5) . .
O16 W7 O24 99.4(6) . .
O16 W7 O18 103.2(6) . .
O24 W7 O18 90.0(5) . .
O16 W7 O15 98.6(6) . .
O24 W7 O15 89.9(5) . .
O18 W7 O15 157.9(5) . .
O16 W7 O8 97.5(6) . .
O24 W7 O8 163.0(5) . .
O18 W7 O8 84.7(5) . .
O15 W7 O8 89.0(5) . .
O16 W7 O22 171.2(5) . .
O24 W7 O22 82.9(5) . .
O18 W7 O22 85.3(5) . .
O15 W7 O22 72.8(4) . .
O8 W7 O22 80.6(4) . .
O13 W8 O26 98.9(6) . .
O13 W8 O20 100.4(6) . .
O26 W8 O20 90.2(5) . .
O13 W8 O19 101.6(6) . .
O26 W8 O19 89.1(5) . .
O20 W8 O19 157.8(5) . .
O13 W8 O12 97.5(6) . .
O26 W8 O12 163.1(5) . .
O20 W8 O12 90.8(5) . .
O19 W8 O12 83.6(5) . .
O13 W8 O31 173.4(5) . .
O26 W8 O31 83.1(5) . .
O20 W8 O31 73.2(4) . .
O19 W8 O31 84.7(4) . .
O12 W8 O31 81.0(4) . .
O29 W9 O20 100.2(6) . .
O29 W9 O21 98.8(6) . .
O20 W9 O21 91.0(6) . .
O29 W9 O28 97.4(6) . .
O20 W9 O28 89.4(5) . .
O21 W9 O28 163.5(5) . .
O29 W9 O30 101.8(6) . .
O20 W9 O30 158.0(5) . .
O21 W9 O30 86.7(5) . .
O28 W9 O30 86.8(5) . .
O29 W9 O31 174.4(5) . .
O20 W9 O31 74.1(4) . .
O21 W9 O31 81.5(5) . .
O28 W9 O31 82.7(5) . .
O30 W9 O31 83.9(4) . .
O62 W10 O54 102.3(5) . .
O62 W10 O46 98.1(5) . .
O54 W10 O46 87.2(5) . .
O62 W10 O25 97.2(6) . .
O54 W10 O25 88.3(5) . .
O46 W10 O25 164.7(5) . .
O62 W10 O44 99.2(5) . .
O54 W10 O44 158.5(5) . .
O46 W10 O44 90.2(5) . .
O25 W10 O44 88.6(5) . .
O62 W10 O41 172.6(5) . .
O54 W10 O41 85.0(5) . .
O46 W10 O41 83.2(5) . .
O25 W10 O41 81.8(5) . .
O44 W10 O41 73.4(4) . .
O43 W11 O45 96.6(6) . .
O43 W11 O42 101.3(6) . .
O45 W11 O42 86.2(6) . .
O43 W11 O27 98.9(6) . .
O45 W11 O27 164.3(5) . .
O42 W11 O27 88.3(5) . .
O43 W11 O44 100.0(6) . .
O45 W11 O44 89.5(6) . .
O42 W11 O44 158.6(5) . .
O27 W11 O44 90.2(5) . .
O43 W11 O41 173.4(5) . .
O45 W11 O41 82.3(5) . .
O42 W11 O41 85.1(4) . .
O27 W11 O41 82.6(5) . .
O44 W11 O41 73.5(4) . .
O53 W12 O52 99.8(6) . .
O53 W12 O49 98.1(6) . .
O52 W12 O49 92.2(5) . .
O53 W12 O24 98.8(6) . .
O52 W12 O24 88.3(5) . .
O49 W12 O24 162.8(5) . .
O53 W12 O54 102.9(6) . .
O52 W12 O54 157.2(5) . .
O49 W12 O54 86.4(5) . .
O24 W12 O54 86.6(5) . .
O53 W12 O40 173.7(5) . .
O52 W12 O40 73.9(4) . .
O49 W12 O40 81.5(4) . .
O24 W12 O40 82.1(5) . .
O54 W12 O40 83.4(4) . .
O35 W13 O34 100.9(6) . .
O35 W13 O23 99.2(6) . .
O34 W13 O23 88.2(5) . .
O35 W13 O51 98.0(6) . .
O34 W13 O51 87.4(5) . .
O23 W13 O51 162.7(5) . .
O35 W13 O52 100.3(6) . .
O34 W13 O52 158.7(5) . .
O23 W13 O52 87.4(5) . .
O51 W13 O52 90.6(5) . .
O35 W13 O40 173.2(5) . .
O34 W13 O40 85.8(4) . .
O23 W13 O40 82.2(4) . .
O51 W13 O40 80.8(4) . .
O52 W13 O40 73.0(4) . .
O36 W14 O50 97.1(6) . .
O36 W14 O38 100.5(6) . .
O50 W14 O38 90.9(5) . .
O36 W14 O26 97.8(6) . .
O50 W14 O26 164.4(5) . .
O38 W14 O26 91.0(5) . .
O36 W14 O34 101.9(6) . .
O50 W14 O34 86.5(5) . .
O38 W14 O34 157.5(5) . .
O26 W14 O34 85.8(5) . .
O36 W14 O39 174.3(5) . .
O50 W14 O39 82.9(5) . .
O38 W14 O39 73.8(5) . .
O26 W14 O39 82.8(5) . .
O34 W14 O39 83.7(5) . .
O58 W15 O28 98.7(6) . .
O58 W15 O42 99.9(6) . .
O28 W15 O42 90.2(5) . .
O58 W15 O38 102.7(6) . .
O28 W15 O38 90.3(6) . .
O42 W15 O38 157.1(5) . .
O58 W15 O47 98.2(6) . .
O28 W15 O47 163.1(5) . .
O42 W15 O47 85.6(5) . .
O38 W15 O47 87.3(5) . .
O58 W15 O39 175.2(6) . .
O28 W15 O39 82.8(5) . .
O42 W15 O39 84.6(5) . .
O38 W15 O39 72.7(5) . .
O47 W15 O39 80.5(4) . .
O57 W16 O47 104.7(6) . .
O57 W16 O45 102.0(6) . .
O47 W16 O45 87.0(6) . .
O57 W16 O56 97.9(6) . .
O47 W16 O56 157.4(5) . .
O45 W16 O56 87.7(5) . .
O57 W16 O61 101.1(6) . .
O47 W16 O61 89.8(5) . .
O45 W16 O61 156.7(5) . .
O56 W16 O61 86.4(5) . .
O57 W16 O48 168.3(6) . .
O47 W16 O48 85.2(5) . .
O45 W16 O48 84.4(5) . .
O56 W16 O48 72.4(4) . .
O61 W16 O48 72.4(5) . .
O55 W17 O49 104.6(6) . .
O55 W17 O59 101.2(6) . .
O49 W17 O59 87.6(5) . .
O55 W17 O46 102.2(6) . .
O49 W17 O46 84.9(5) . .
O59 W17 O46 156.6(5) . .
O55 W17 O56 99.8(6) . .
O49 W17 O56 155.6(5) . .
O59 W17 O56 88.9(5) . .
O46 W17 O56 88.9(5) . .
O55 W17 O48 170.3(6) . .
O49 W17 O48 83.2(5) . .
O59 W17 O48 73.0(5) . .
O46 W17 O48 84.0(5) . .
O56 W17 O48 72.6(4) . .
O60 W18 O61 101.3(6) . .
O60 W18 O51 102.6(6) . .
O61 W18 O51 156.0(5) . .
O60 W18 O59 102.0(6) . .
O61 W18 O59 88.6(5) . .
O51 W18 O59 89.0(5) . .
O60 W18 O50 100.8(6) . .
O61 W18 O50 88.8(5) . .
O51 W18 O50 84.2(5) . .
O59 W18 O50 157.1(5) . .
O60 W18 O48 172.3(5) . .
O61 W18 O48 73.3(5) . .
O51 W18 O48 83.2(5) . .
O59 W18 O48 72.8(5) . .
O50 W18 O48 84.7(5) . .
W2 O2 W3 123.8(6) . .
W3 O4 W1 123.7(6) . .
W2 O5 W1 122.2(6) . .
W1 O7 W6 150.7(7) . .
W1 O8 W7 151.8(6) . .
W5 O9 W2 151.5(7) . .
P1 O10 W3 124.9(7) . .
P1 O10 W2 126.2(6) . .
W3 O10 W2 88.9(4) . .
P1 O10 W1 125.1(6) . .
W3 O10 W1 90.0(4) . .
W2 O10 W1 90.5(4) . .
W3 O11 W4 150.8(7) . .
W3 O12 W8 152.7(7) . .
W7 O15 W4 121.9(6) . .
W7 O18 W6 152.3(7) . .
W4 O19 W8 151.7(7) . .
W9 O20 W8 122.7(6) . .
W2 O21 W9 152.7(7) . .
P1 O22 W4 127.4(6) . .
P1 O22 W7 128.1(7) . .
W4 O22 W7 91.9(4) . .
W13 O23 W4 160.9(7) . .
W7 O24 W12 162.6(7) . .
W6 O25 W10 161.6(7) . .
W8 O26 W14 163.9(7) . .
W11 O27 W5 161.4(7) . .
W15 O28 W9 162.0(7) . .
W5 O30 W9 149.4(8) . .
P1 O31 W9 128.6(7) . .
P1 O31 W8 128.2(6) . .
W9 O31 W8 89.9(4) . .
P1 O32 W5 127.6(6) . .
P1 O32 W6 127.9(7) . .
W5 O32 W6 91.1(4) . .
W5 O33 W6 123.2(6) . .
W13 O34 W14 148.4(7) . .
W14 O38 W15 123.6(7) . .
P2 O39 W14 128.7(6) . .
P2 O39 W15 126.8(6) . .
W14 O39 W15 89.7(4) . .
P2 O40 W12 128.5(6) . .
P2 O40 W13 126.8(7) . .
W12 O40 W13 90.9(4) . .
P2 O41 W10 126.9(7) . .
P2 O41 W11 127.0(7) . .
W10 O41 W11 91.5(4) . .
W15 O42 W11 152.0(7) . .
W11 O44 W10 121.6(6) . .
W11 O45 W16 150.3(7) . .
W17 O46 W10 151.5(6) . .
W16 O47 W15 151.2(7) . .
P2 O48 W16 123.3(6) . .
P2 O48 W17 125.6(7) . .
W16 O48 W17 92.0(4) . .
P2 O48 W18 124.3(6) . .
W16 O48 W18 91.1(4) . .
W17 O48 W18 90.5(4) . .
W17 O49 W12 152.8(6) . .
W14 O50 W18 151.9(7) . .
W18 O51 W13 153.3(6) . .
W12 O52 W13 122.2(6) . .
W10 O54 W12 149.7(7) . .
W17 O56 W16 122.9(6) . .
W17 O59 W18 123.6(6) . .
W18 O61 W16 123.2(7) . .
C13 N1 C12 106.3(16) . .
C13 N1 Cu1 123.8(13) . .
C12 N1 Cu1 129.7(14) . .
C11 N2 C13 107.1(17) . .
C11 N2 C8 130.4(18) . .
C13 N2 C8 122.2(17) . .
C2 N3 C4 107.7(19) . .
C2 N3 C5 125.9(18) . .
C4 N3 C5 126.2(17) . .
C2 N4 C3 106.4(19) . .
C33 N5 C35 107.9(19) . .
C33 N5 C31 123.9(17) . .
C35 N5 C31 128.1(19) . .
C35 N6 C34 108(2) . .
C26 N7 C1 108.7(16) . .
C26 N7 C28 126.3(16) . .
C1 N7 C28 124.7(16) . .
C25 N8 C1 105(2) . .
C16 N9 C14 109.4(16) . .
C16 N9 C17 126.8(18) . .
C14 N9 C17 123.7(17) . .
C16 N10 C15 108.2(17) . .
C23 N11 C44 102(3) . .
C23 N11 C22 130(2) . .
C44 N11 C22 122(3) . .
C23 N11 C42 99(3) . .
C44 N11 C42 70(3) . .
C22 N11 C42 116(2) . .
C24 N12 C23 107(3) . .
C24 N12 C43 61(3) . .
C23 N12 C43 97(2) . .
C38 N13 C37 109.6(16) . .
C38 N13 C40 127.4(15) . .
C37 N13 C40 123.0(16) . .
C36 N14 C38 104.6(17) . .
N8 C1 N7 105.9(18) . .
N3 C2 N4 110(2) . .
C4 C3 N4 107(2) . .
N3 C4 C3 108(2) . .
C10 C5 C6 118.9(19) . .
C10 C5 N3 122.8(19) . .
C6 C5 N3 118.3(16) . .
C7 C6 C5 119.2(18) . .
C8 C7 C6 120.1(19) . .
C7 C8 C9 118.5(19) . .
C7 C8 N2 119.0(17) . .
C9 C8 N2 122.3(17) . .
C10 C9 C8 122.3(18) . .
C9 C10 C5 120.8(19) . .
C12 C11 N2 107.8(19) . .
C11 C12 N1 110(2) . .
N1 C13 N2 108.9(17) . .
N9 C14 C15 107.6(19) . .
C14 C15 N10 107(2) . .
N9 C16 N10 108.2(18) . .
C19 C17 C18 121.7(18) . .
C19 C17 N9 119.5(17) . .
C18 C17 N9 118.7(19) . .
C17 C18 C21 118(2) . .
C17 C19 C20 120(2) . .
C22 C20 C19 119(2) . .
C22 C21 C18 119(2) . .
C21 C22 C20 122(2) . .
C21 C22 N11 118(2) . .
C20 C22 N11 120(2) . .
N11 C23 N12 115(3) . .
N11 C23 C44 40.0(18) . .
N12 C23 C44 78(2) . .
N12 C24 C44 105(4) . .
N12 C24 C43 75(3) . .
C44 C24 C43 85(4) . .
C26 C25 N8 110(2) . .
N7 C26 C25 109.9(17) . .
C28 C27 C32 115.7(19) . .
C29 C28 C27 123.8(19) . .
C29 C28 N7 119.6(17) . .
C27 C28 N7 116.6(17) . .
C28 C29 C30 119.0(18) . .
C29 C30 C31 118.8(19) . .
C32 C31 C30 120.2(19) . .
C32 C31 N5 121.2(17) . .
C30 C31 N5 118.4(18) . .
C31 C32 C27 121.9(18) . .
C34 C33 N5 106.1(19) . .
C33 C34 N6 109(2) . .
N6 C35 N5 108(2) . .
C37 C36 N14 110.0(17) . .
C36 C37 N13 107.7(17) . .
N13 C38 N14 108.2(17) . .
C41 C39 C40 117.7(17) 2_655 .
C41 C40 N13 123.7(16) . .
C41 C40 C39 117.7(16) . .
N13 C40 C39 118.4(16) . .
C39 C41 C40 124.6(17) 2_655 .
C43 C42 N11 106(4) . .
C43 C42 C44 85(4) . .
N11 C42 C44 48(2) . .
N11 C44 C24 106(4) . .
N11 C44 C42 62(3) . .
C24 C44 C42 89(3) . .
N11 C44 C23 38.2(18) . .
C24 C44 C23 69(3) . .
C42 C44 C23 72(3) . .
C42 C43 C24 100(4) . .
C42 C43 N12 103(4) . .
C24 C43 N12 44(2) . .

loop_
_geom_bond_atom_site_label_1
_geom_bond_atom_site_label_2
_geom_bond_distance
_geom_bond_site_symmetry_2
Cu1 N1 1.974(15) .
Cu1 N1 1.974(15) 2_576
Cu1 O1W 2.019(14) .
Cu1 O1W 2.019(14) 2_576
P1 O31 1.530(13) .
P1 O32 1.544(11) .
P1 O22 1.546(11) .
P1 O10 1.549(12) .
P2 O39 1.530(12) .
P2 O40 1.538(11) .
P2 O41 1.559(12) .
P2 O48 1.603(13) .
W1 O6 1.704(13) .
W1 O8 1.880(11) .
W1 O7 1.890(11) .
W1 O4 1.912(11) .
W1 O5 1.950(11) .
W1 O10 2.392(12) .
W2 O3 1.669(13) .
W2 O2 1.886(11) .
W2 O21 1.897(13) .
W2 O5 1.931(12) .
W2 O9 1.938(11) .
W2 O10 2.390(11) .
W3 O1 1.678(12) .
W3 O12 1.884(13) .
W3 O11 1.899(11) .
W3 O2 1.900(12) .
W3 O4 1.912(12) .
W3 O10 2.378(12) .
W4 O14 1.717(12) .
W4 O19 1.868(11) .
W4 O23 1.911(11) .
W4 O11 1.916(12) .
W4 O15 1.944(12) .
W4 O22 2.328(11) .
W5 O37 1.710(12) .
W5 O30 1.864(13) .
W5 O9 1.886(11) .
W5 O33 1.906(12) .
W5 O27 1.922(13) .
W5 O32 2.350(11) .
W6 O17 1.696(13) .
W6 O25 1.896(13) .
W6 O18 1.898(11) .
W6 O33 1.920(11) .
W6 O7 1.933(11) .
W6 O32 2.363(12) .
W7 O16 1.717(13) .
W7 O24 1.885(13) .
W7 O18 1.892(11) .
W7 O15 1.918(11) .
W7 O8 1.947(12) .
W7 O22 2.366(11) .
W8 O13 1.701(12) .
W8 O26 1.901(12) .
W8 O20 1.919(12) .
W8 O19 1.919(11) .
W8 O12 1.939(13) .
W8 O31 2.378(11) .
W9 O29 1.723(13) .
W9 O20 1.894(12) .
W9 O21 1.893(14) .
W9 O28 1.918(13) .
W9 O30 1.943(13) .
W9 O31 2.358(11) .
W10 O62 1.702(12) .
W10 O54 1.864(11) .
W10 O46 1.908(13) .
W10 O25 1.915(13) .
W10 O44 1.935(11) .
W10 O41 2.333(11) .
W11 O43 1.723(12) .
W11 O45 1.893(13) .
W11 O42 1.901(12) .
W11 O27 1.896(13) .
W11 O44 1.907(12) .
W11 O41 2.350(11) .
W12 O53 1.695(12) .
W12 O52 1.895(11) .
W12 O49 1.915(12) .
W12 O24 1.926(13) .
W12 O54 1.929(11) .
W12 O40 2.352(11) .
W13 O35 1.690(13) .
W13 O34 1.889(12) .
W13 O23 1.896(12) .
W13 O51 1.903(11) .
W13 O52 1.939(12) .
W13 O40 2.360(11) .
W14 O36 1.705(14) .
W14 O50 1.903(13) .
W14 O38 1.902(12) .
W14 O26 1.908(12) .
W14 O34 1.929(12) .
W14 O39 2.353(12) .
W15 O58 1.711(12) .
W15 O28 1.880(13) .
W15 O42 1.891(13) .
W15 O38 1.901(13) .
W15 O47 1.945(13) .
W15 O39 2.398(11) .
W16 O57 1.698(14) .
W16 O47 1.867(12) .
W16 O45 1.921(13) .
W16 O56 1.937(12) .
W16 O61 1.947(12) .
W16 O48 2.349(12) .
W17 O55 1.706(12) .
W17 O49 1.888(12) .
W17 O59 1.896(12) .
W17 O46 1.901(13) .
W17 O56 1.916(12) .
W17 O48 2.354(12) .
W18 O60 1.716(14) .
W18 O61 1.872(12) .
W18 O51 1.890(11) .
W18 O59 1.904(12) .
W18 O50 1.925(12) .
W18 O48 2.360(12) .
N1 C13 1.37(2) .
N1 C12 1.36(3) .
N2 C11 1.36(3) .
N2 C13 1.38(2) .
N2 C8 1.42(2) .
N3 C2 1.31(3) .
N3 C4 1.34(3) .
N3 C5 1.45(2) .
N4 C2 1.33(3) .
N4 C3 1.37(3) .
N5 C33 1.36(3) .
N5 C35 1.37(3) .
N5 C31 1.45(2) .
N6 C35 1.32(3) .
N6 C34 1.34(3) .
N7 C26 1.31(2) .
N7 C1 1.40(2) .
N7 C28 1.47(2) .
N8 C25 1.37(3) .
N8 C1 1.40(3) .
N9 C16 1.32(2) .
N9 C14 1.32(3) .
N9 C17 1.46(2) .
N10 C16 1.30(3) .
N10 C15 1.37(3) .
N11 C23 1.27(3) .
N11 C44 1.32(5) .
N11 C22 1.47(3) .
N11 C42 1.59(5) .
N12 C24 1.23(5) .
N12 C23 1.31(3) .
N12 C43 1.72(6) .
N13 C38 1.33(2) .
N13 C37 1.34(2) .
N13 C40 1.43(2) .
N14 C36 1.38(2) .
N14 C38 1.38(3) .
C3 C4 1.34(3) .
C5 C10 1.36(2) .
C5 C6 1.43(3) .
C6 C7 1.37(3) .
C7 C8 1.38(3) .
C8 C9 1.39(3) .
C9 C10 1.32(3) .
C11 C12 1.36(3) .
C14 C15 1.34(3) .
C17 C19 1.36(3) .
C17 C18 1.36(3) .
C18 C21 1.39(3) .
C19 C20 1.37(3) .
C20 C22 1.36(3) .
C21 C22 1.36(3) .
C23 C44 2.01(6) .
C24 C44 1.49(6) .
C24 C43 1.57(7) .
C25 C26 1.32(3) .
C27 C28 1.38(3) .
C27 C32 1.38(3) .
C28 C29 1.34(3) .
C29 C30 1.37(3) .
C30 C31 1.39(3) .
C31 C32 1.34(3) .
C33 C34 1.36(3) .
C36 C37 1.32(3) .
C39 C41 1.34(2) 2_655
C39 C40 1.46(2) .
C40 C41 1.35(3) .
C41 C39 1.34(2) 2_655
C42 C43 1.35(6) .
C42 C44 1.68(6) .
